data_7128522
loop_
_publ_author_name
'Hao, Fei'
'Shang, Xueyun'
'Liu, Zhenwei'
'Zhang, He'
'Lin, Jin-Hong'
'Xiao, Ji-Chang'

_publ_section_title
;
 Rh-catalyzed tunable defluorinative borylation.
;
_journal_issue 58
_journal_name_full 'Chemical communications (Cambridge, England)'
_journal_page_first 7124
_journal_page_last 7127
_journal_paper_doi 10.1039/d1cc02079j
_journal_volume 57
_journal_year 2021
_chemical_formula_sum 'C10 H10 Cl F O2'
_chemical_formula_weight 216.63
_space_group_IT_number 61
_space_group_name_Hall '-P 2ac 2ab'
_space_group_name_H-M_alt 'P b c a'
_symmetry_cell_setting orthorhombic
_symmetry_space_group_name_H-M 'P b c a'
_atom_sites_solution_hydrogens geom
_atom_sites_solution_primary direct
_atom_sites_solution_secondary difmap
_audit_creation_method SHELXL-97
_audit_update_record
;
2013-03-15 deposited with the CCDC.	2021-06-17 downloaded from the CCDC.
;
_cell_angle_alpha 90.00
_cell_angle_beta 90.00
_cell_angle_gamma 90.00
_cell_formula_units_Z 8
_cell_length_a 11.0279(12)
_cell_length_b 7.6848(9)
_cell_length_c 24.244(3)
_cell_measurement_reflns_used 3186
_cell_measurement_temperature 293(2)
_cell_measurement_theta_max 50.129
_cell_measurement_theta_min 4.994
_cell_volume 2054.6(4)
_computing_cell_refinement 'Bruker SMART'
_computing_data_collection 'Bruker SMART'
_computing_data_reduction 'Bruker SHELXTL'
_computing_molecular_graphics 'Bruker SHELXTL'
_computing_publication_material 'Bruker SHELXTL'
_computing_structure_refinement 'SHELXL-97 (Sheldrick, 1997)'
_computing_structure_solution 'SHELXS-97 (Sheldrick, 1990)'
_diffrn_ambient_temperature 293(2)
_diffrn_measured_fraction_theta_full 0.999
_diffrn_measured_fraction_theta_max 0.999
_diffrn_measurement_device_type 'CCD area detector'
_diffrn_measurement_method 'phi and omega scans'
_diffrn_radiation_monochromator graphite
_diffrn_radiation_source 'fine-focus sealed tube'
_diffrn_radiation_type MoK\a
_diffrn_radiation_wavelength 0.71073
_diffrn_reflns_av_R_equivalents 0.0397
_diffrn_reflns_av_sigmaI/netI 0.0307
_diffrn_reflns_limit_h_max 13
_diffrn_reflns_limit_h_min -9
_diffrn_reflns_limit_k_max 9
_diffrn_reflns_limit_k_min -9
_diffrn_reflns_limit_l_max 29
_diffrn_reflns_limit_l_min -29
_diffrn_reflns_number 10955
_diffrn_reflns_theta_full 25.49
_diffrn_reflns_theta_max 25.49
_diffrn_reflns_theta_min 2.50
_exptl_absorpt_coefficient_mu 0.357
_exptl_absorpt_correction_T_max 1.00000
_exptl_absorpt_correction_T_min 0.44416
_exptl_absorpt_correction_type empirical
_exptl_absorpt_process_details sadabs
_exptl_crystal_colour colorless
_exptl_crystal_density_diffrn 1.401
_exptl_crystal_density_method 'not measured'
_exptl_crystal_description prismatic
_exptl_crystal_F_000 896
_exptl_crystal_size_max 0.256
_exptl_crystal_size_mid 0.211
_exptl_crystal_size_min 0.147
_refine_diff_density_max 0.818
_refine_diff_density_min -0.216
_refine_diff_density_rms 0.087
_refine_ls_extinction_method none
_refine_ls_goodness_of_fit_ref 1.116
_refine_ls_hydrogen_treatment constr
_refine_ls_matrix_type full
_refine_ls_number_parameters 147
_refine_ls_number_reflns 1917
_refine_ls_number_restraints 97
_refine_ls_restrained_S_all 1.102
_refine_ls_R_factor_all 0.0905
_refine_ls_R_factor_gt 0.0826
_refine_ls_shift/su_max 0.002
_refine_ls_shift/su_mean 0.000
_refine_ls_structure_factor_coef Fsqd
_refine_ls_weighting_details 'calc w=1/[\s^2^(Fo^2^)+(0.1171P)^2^+2.8792P] where P=(Fo^2^+2Fc^2^)/3'
_refine_ls_weighting_scheme calc
_refine_ls_wR_factor_gt 0.2336
_refine_ls_wR_factor_ref 0.2415
_reflns_number_gt 1646
_reflns_number_total 1917
_reflns_threshold_expression >2sigma(I)
_cod_data_source_file d1cc02079j2.cif
_cod_data_source_block cd21345
_cod_depositor_comments
;
The following automatic conversions were performed:

data item '_symmetry_cell_setting' value 'Orthorhombic' was changed
to 'orthorhombic' in accordance with the
/home/data/users/saulius/crontab/automatic-downloads/rss-feeds/RSC/lib/dictionaries/cif_core.dic
dictionary named 'cif_core.dic' version 2.4.2 last updated on
2011-04-26.

Automatic conversion script
Id: cif_fix_values 7556 2019-12-06 15:28:31Z antanas 

 Adding full bibliography for 7128522.cif.
;
_cod_original_sg_symbol_H-M Pbca
_cod_database_code 7128522

loop_
_symmetry_equiv_pos_as_xyz
'x, y, z'
'-x+1/2, -y, z+1/2'
'-x, y+1/2, -z+1/2'
'x+1/2, -y+1/2, -z'
'-x, -y, -z'
'x-1/2, y, -z-1/2'
'x, -y-1/2, z-1/2'
'-x-1/2, y-1/2, z'

loop_
_atom_site_label
_atom_site_type_symbol
_atom_site_fract_x
_atom_site_fract_y
_atom_site_fract_z
_atom_site_U_iso_or_equiv
_atom_site_adp_type
_atom_site_occupancy
_atom_site_symmetry_multiplicity
_atom_site_calc_flag
_atom_site_refinement_flags
_atom_site_disorder_assembly
_atom_site_disorder_group
Cl1 Cl 0.1074(13) 1.2015(17) 0.4748(6) 0.094(3) Uani 0.50 1 d PU A 1
F1 F 0.0464(19) 0.767(4) 0.4076(13) 0.068(4) Uani 0.50 1 d PU B 1
Cl1' Cl 0.1218(16) 1.2501(18) 0.4651(6) 0.103(3) Uani 0.50 1 d PU A 2
F1' F 0.085(2) 0.774(4) 0.4084(14) 0.080(5) Uani 0.50 1 d PU B 2
O1 O 0.1409(2) 0.4498(3) 0.29135(12) 0.0509(7) Uani 1 1 d U . .
H1 H 0.1418 0.3480 0.3015 0.076 Uiso 1 1 calc R . .
O2 O 0.1369(2) 1.0886(3) 0.30500(11) 0.0478(7) Uani 1 1 d U . .
H2 H 0.2042 1.0515 0.2967 0.072 Uiso 1 1 calc R . .
C1 C 0.0439(4) 0.5396(5) 0.3180(2) 0.0607(11) Uani 1 1 d U . .
H1A H 0.0387 0.5042 0.3564 0.073 Uiso 1 1 calc R . .
H1B H -0.0324 0.5120 0.3002 0.073 Uiso 1 1 calc R . .
C2 C 0.0681(3) 0.7317(4) 0.31438(17) 0.0469(9) Uani 1 1 d DU B .
H2A H 0.0763 0.7800 0.2794 0.056 Uiso 1 1 calc R . .
C3 C 0.0783(3) 0.8355(4) 0.35650(15) 0.0461(9) Uani 1 1 d DU . .
C4 C 0.1044(3) 1.0263(4) 0.35844(15) 0.0457(9) Uani 1 1 d U B .
H4 H 0.1717 1.0474 0.3840 0.055 Uiso 1 1 calc R . .
C5 C -0.0061(3) 1.1273(4) 0.37783(14) 0.0423(8) Uani 1 1 d U . .
C6 C -0.1079(3) 1.1331(5) 0.34478(19) 0.0540(10) Uani 1 1 d U B .
H6 H -0.1069 1.0725 0.3116 0.065 Uiso 1 1 calc R . .
C7 C -0.2101(4) 1.2238(6) 0.3586(2) 0.0731(14) Uani 1 1 d U . .
H7 H -0.2762 1.2292 0.3348 0.088 Uiso 1 1 calc R B .
C8 C -0.2118(5) 1.3084(7) 0.4099(2) 0.0776(15) Uani 1 1 d U B .
H8 H -0.2813 1.3672 0.4210 0.093 Uiso 1 1 calc R . .
C9 C -0.1138(5) 1.3054(8) 0.4433(2) 0.0818(15) Uani 1 1 d U . .
H9 H -0.1159 1.3625 0.4771 0.098 Uiso 1 1 calc R B .
C10 C -0.0103(4) 1.2176(6) 0.42726(18) 0.0630(11) Uani 1 1 d U A .

loop_
_atom_site_aniso_label
_atom_site_aniso_U_11
_atom_site_aniso_U_22
_atom_site_aniso_U_33
_atom_site_aniso_U_23
_atom_site_aniso_U_13
_atom_site_aniso_U_12
Cl1 0.104(3) 0.121(8) 0.058(3) -0.021(4) -0.028(3) 0.028(4)
F1 0.099(11) 0.048(4) 0.058(4) 0.016(3) 0.025(8) 0.003(7)
Cl1' 0.138(5) 0.102(6) 0.070(5) -0.026(4) -0.033(4) 0.024(4)
F1' 0.119(14) 0.058(5) 0.062(4) 0.008(4) 0.007(10) 0.012(9)
O1 0.0471(14) 0.0218(11) 0.0838(18) -0.0038(11) -0.0043(12) 0.0012(10)
O2 0.0434(13) 0.0273(12) 0.0728(17) 0.0094(11) 0.0133(11) 0.0041(10)
C1 0.056(2) 0.0256(17) 0.100(3) -0.0018(18) 0.007(2) -0.0032(15)
C2 0.055(2) 0.0260(16) 0.060(2) 0.0033(15) -0.0018(17) 0.0019(14)
C3 0.0513(19) 0.0265(16) 0.061(2) 0.0073(15) 0.0091(16) 0.0064(14)
C4 0.0456(19) 0.0323(17) 0.059(2) -0.0010(15) -0.0023(15) 0.0041(14)
C5 0.0460(19) 0.0265(15) 0.0544(19) 0.0009(14) 0.0019(15) 0.0006(13)
C6 0.049(2) 0.0403(19) 0.073(2) 0.0013(18) 0.0004(18) 0.0017(15)
C7 0.043(2) 0.066(3) 0.111(4) 0.029(3) 0.008(2) 0.0078(19)
C8 0.077(3) 0.072(3) 0.083(3) 0.018(3) 0.035(3) 0.026(3)
C9 0.103(4) 0.079(3) 0.064(3) 0.003(2) 0.027(3) 0.030(3)
C10 0.077(3) 0.058(2) 0.054(2) -0.0009(19) 0.002(2) 0.013(2)

loop_
_atom_type_symbol
_atom_type_description
_atom_type_scat_dispersion_real
_atom_type_scat_dispersion_imag
_atom_type_scat_source
C C 0.0033 0.0016 'International Tables Vol C Tables 4.2.6.8 and 6.1.1.4'
H H 0.0000 0.0000 'International Tables Vol C Tables 4.2.6.8 and 6.1.1.4'
O O 0.0106 0.0060 'International Tables Vol C Tables 4.2.6.8 and 6.1.1.4'
F F 0.0171 0.0103 'International Tables Vol C Tables 4.2.6.8 and 6.1.1.4'
Cl Cl 0.1484 0.1585 'International Tables Vol C Tables 4.2.6.8 and 6.1.1.4'

loop_
_geom_angle_atom_site_label_1
_geom_angle_atom_site_label_2
_geom_angle_atom_site_label_3
_geom_angle
_geom_angle_site_symmetry_1
_geom_angle_site_symmetry_3
_geom_angle_publ_flag
C1 O1 H1 109.5 . . ?
C4 O2 H2 109.5 . . ?
O1 C1 C2 108.3(3) . . ?
O1 C1 H1A 110.0 . . ?
C2 C1 H1A 110.0 . . ?
O1 C1 H1B 110.0 . . ?
C2 C1 H1B 110.0 . . ?
H1A C1 H1B 108.4 . . ?
C3 C2 C1 124.8(4) . . ?
C3 C2 H2A 117.6 . . ?
C1 C2 H2A 117.6 . . ?
C2 C3 F1' 121.6(15) . . ?
C2 C3 F1 116.4(14) . . ?
F1' C3 F1 17.9(18) . . ?
C2 C3 C4 130.0(3) . . ?
F1' C3 C4 107.7(15) . . ?
F1 C3 C4 113.1(14) . . ?
O2 C4 C3 110.4(3) . . ?
O2 C4 C5 108.1(3) . . ?
C3 C4 C5 110.9(3) . . ?
O2 C4 H4 109.1 . . ?
C3 C4 H4 109.1 . . ?
C5 C4 H4 109.1 . . ?
C6 C5 C10 117.3(4) . . ?
C6 C5 C4 119.3(3) . . ?
C10 C5 C4 123.4(3) . . ?
C7 C6 C5 123.1(4) . . ?
C7 C6 H6 118.5 . . ?
C5 C6 H6 118.5 . . ?
C6 C7 C8 117.6(5) . . ?
C6 C7 H7 121.2 . . ?
C8 C7 H7 121.2 . . ?
C9 C8 C7 120.8(4) . . ?
C9 C8 H8 119.6 . . ?
C7 C8 H8 119.6 . . ?
C8 C9 C10 120.1(5) . . ?
C8 C9 H9 120.0 . . ?
C10 C9 H9 120.0 . . ?
C9 C10 C5 121.0(4) . . ?
C9 C10 Cl1' 118.3(7) . . ?
C5 C10 Cl1' 120.0(7) . . ?
C9 C10 Cl1 117.7(6) . . ?
C5 C10 Cl1 120.8(6) . . ?
Cl1' C10 Cl1 15.5(8) . . ?

loop_
_geom_bond_atom_site_label_1
_geom_bond_atom_site_label_2
_geom_bond_distance
_geom_bond_site_symmetry_2
_geom_bond_publ_flag
Cl1 C10 1.740(14) . ?
F1 C3 1.39(3) . ?
Cl1' C10 1.739(18) . ?
F1' C3 1.34(3) . ?
O1 C1 1.429(5) . ?
O1 H1 0.8200 . ?
O2 C4 1.427(4) . ?
O2 H2 0.8200 . ?
C1 C2 1.503(5) . ?
C1 H1A 0.9700 . ?
C1 H1B 0.9700 . ?
C2 C3 1.301(5) . ?
C2 H2A 0.9300 . ?
C3 C4 1.495(5) . ?
C4 C5 1.519(5) . ?
C4 H4 0.9800 . ?
C5 C6 1.380(5) . ?
C5 C10 1.386(5) . ?
C6 C7 1.367(6) . ?
C6 H6 0.9300 . ?
C7 C8 1.404(8) . ?
C7 H7 0.9300 . ?
C8 C9 1.351(8) . ?
C8 H8 0.9300 . ?
C9 C10 1.381(7) . ?
C9 H9 0.9300 . ?

loop_
_geom_hbond_atom_site_label_D
_geom_hbond_atom_site_label_H
_geom_hbond_atom_site_label_A
_geom_hbond_distance_DH
_geom_hbond_distance_HA
_geom_hbond_distance_DA
_geom_hbond_angle_DHA
_geom_hbond_site_symmetry_A
O1 H1 O2 0.82 2.00 2.796(3) 164.8 1_545
O2 H2 O1 0.82 1.88 2.693(3) 169.2 8_665

loop_
_geom_torsion_atom_site_label_1
_geom_torsion_atom_site_label_2
_geom_torsion_atom_site_label_3
_geom_torsion_atom_site_label_4
_geom_torsion
_geom_torsion_site_symmetry_1
_geom_torsion_site_symmetry_2
_geom_torsion_site_symmetry_3
_geom_torsion_site_symmetry_4
_geom_torsion_publ_flag
O1 C1 C2 C3 -121.5(4) . . . . ?
C1 C2 C3 F1' 9.6(13) . . . . ?
C1 C2 C3 F1 -10.0(12) . . . . ?
C1 C2 C3 C4 178.7(4) . . . . ?
C2 C3 C4 O2 -8.7(5) . . . . ?
F1' C3 C4 O2 161.6(11) . . . . ?
F1 C3 C4 O2 179.8(11) . . . . ?
C2 C3 C4 C5 111.1(4) . . . . ?
F1' C3 C4 C5 -78.6(11) . . . . ?
F1 C3 C4 C5 -60.4(11) . . . . ?
O2 C4 C5 C6 54.1(4) . . . . ?
C3 C4 C5 C6 -67.1(4) . . . . ?
O2 C4 C5 C10 -124.9(4) . . . . ?
C3 C4 C5 C10 113.9(4) . . . . ?
C10 C5 C6 C7 0.5(6) . . . . ?
C4 C5 C6 C7 -178.6(4) . . . . ?
C5 C6 C7 C8 -2.6(6) . . . . ?
C6 C7 C8 C9 2.5(7) . . . . ?
C7 C8 C9 C10 -0.4(8) . . . . ?
C8 C9 C10 C5 -1.9(8) . . . . ?
C8 C9 C10 Cl1' 168.3(6) . . . . ?
C8 C9 C10 Cl1 -174.1(6) . . . . ?
C6 C5 C10 C9 1.8(6) . . . . ?
C4 C5 C10 C9 -179.1(4) . . . . ?
C6 C5 C10 Cl1' -168.2(5) . . . . ?
C4 C5 C10 Cl1' 10.8(7) . . . . ?
C6 C5 C10 Cl1 173.8(6) . . . . ?
C4 C5 C10 Cl1 -7.2(7) . . . . ?
